data_1536755
loop_
_publ_author_name
'Preut, H.'
'Haupt, H.J.'

_publ_section_title
;
 Die Molekuel- und Kristallstruktur von
 Octacarbonyl-bis(mue-(pentacarbonylrhenium)indium(III))-di henium
;
_journal_name_full 'Chemische Berichte'
_journal_page_first 1447
_journal_page_last 1453
_journal_volume 108
_journal_year 1975
_chemical_formula_sum 'C18 In2 O18 Re4'
_chemical_name_systematic 'Re2 (C O)8 (In Re (C O)5)2'
_space_group_IT_number 14
_symmetry_space_group_name_Hall '-P 2yn'
_symmetry_space_group_name_H-M 'P 1 21/n 1'
_cell_angle_alpha 90
_cell_angle_beta 89.23
_cell_angle_gamma 90
_cell_formula_units_Z 2
_cell_length_a 6.788
_cell_length_b 16.352
_cell_length_c 12.519
_cell_volume 1389.451
_citation_journal_id_ASTM CHBEAM
_cod_data_source_file Preut_CHBEAM_1975_1696.cif
_cod_data_source_block C18In2O18Re4
_cod_original_sg_symbol_Hall '-P 2ybc (x-z,y,z)'
_cod_database_code 1536755

loop_
_symmetry_equiv_pos_as_xyz
x,y,z
-x+1/2,y+1/2,-z+1/2
-x,-y,-z
x-1/2,-y-1/2,z-1/2

loop_
_atom_site_label
_atom_site_type_symbol
_atom_site_fract_x
_atom_site_fract_y
_atom_site_fract_z
_atom_site_occupancy
_atom_site_U_iso_or_equiv
C6 C+2 0.1455 0.0174 -0.3661 1 0.0
In1 In 0.1293 0.5616 0.6449 1 0.0
O3 O-2 0.0397 0.00538 0.1288 1 0.0
O8 O-2 0.4609 0.29099 -0.2694 1 0.0
O5 O-2 -0.13 0.1806 -0.2351 1 0.0
C5 C+2 0.0125 0.162 -0.2727 1 0.0
O4 O-2 0.5273 0.1249 0.308 1 0.0
O2 O-2 0.2532 0.24666 0.0226 1 0.0
C4 C+2 0.5019 0.1064 0.2164 1 0.0
C2 C+2 0.3254 0.1848 0.0343 1 0.0
C9 C+2 0.2034 0.1691 -0.4813 1 0.0
C8 C+2 0.3914 0.2323 -0.2939 1 0.0
C7 C+2 0.5281 0.0822 -0.3885 1 0.0
Re1 Re 0.23125 0.62579 0.83843 1 0.0
O1 O-2 0.8637 0.14395 0 1 0.0
O9 O-2 0.172 0.19326 -0.5645 1 0.0
O7 O-2 0.6753 0.0549 -0.4135 1 0.0
C1 C+2 0.7136 0.1215 0.026 1 0.0
Re2 Re 0.55192 0.9191 0.93102 1 0.0
C3 C+2 0.1913 0.0321 0.1064 1 0.0
O6 O-2 0.0706 -0.04338 -0.3783 1 0.0
